data_4347327
loop_
_publ_author_name
'Wang, Xiu-Li'
'Zhang, Rui'
'Wang, Xiang'
'Lin, Hong-Yan'
'Liu, Guo-Cheng'

_publ_section_title
;
 An Effective Strategy To Construct Novel Polyoxometalate-Based Hybrids by
 Deliberately Controlling Organic Ligand Transformation In Situ.
;
_journal_issue 13
_journal_name_full 'Inorganic chemistry'
_journal_page_first 6384
_journal_page_last 6393
_journal_paper_doi 10.1021/acs.inorgchem.6b00009
_journal_volume 55
_journal_year 2016
_chemical_formula_moiety 'C26 H20 Ag3 N8 O36 P W9, 4(O)'
_chemical_formula_sum 'C26 H20 Ag3 N8 O40 P W9'
_chemical_formula_weight 3093.64
_space_group_crystal_system monoclinic
_space_group_IT_number 15
_space_group_name_Hall '-C 2yc'
_space_group_name_H-M_alt 'C 1 2/c 1'
_atom_sites_solution_hydrogens geom
_audit_creation_method SHELXL-2014/7
_cell_angle_alpha 90.000(5)
_cell_angle_beta 119.014(5)
_cell_angle_gamma 90.000(5)
_cell_formula_units_Z 8
_cell_length_a 39.804(5)
_cell_length_b 13.587(5)
_cell_length_c 23.074(5)
_cell_measurement_reflns_used 30732
_cell_measurement_temperature 293(2)
_cell_measurement_theta_max 25.056
_cell_measurement_theta_min 1.170
_cell_volume 10913(5)
_computing_structure_refinement 'SHELXL-2014/7 (Sheldrick, 2014)'
_diffrn_ambient_temperature 293(2)
_diffrn_measured_fraction_theta_full 0.997
_diffrn_measured_fraction_theta_max 0.997
_diffrn_measurement_device_type 'Bruker P4'
_diffrn_measurement_method '\w scan'
_diffrn_radiation_type MoK\a
_diffrn_radiation_wavelength 0.71069
_diffrn_reflns_av_R_equivalents 0.0714
_diffrn_reflns_av_unetI/netI 0.0750
_diffrn_reflns_Laue_measured_fraction_full 0.997
_diffrn_reflns_Laue_measured_fraction_max 0.997
_diffrn_reflns_limit_h_max 30
_diffrn_reflns_limit_h_min -47
_diffrn_reflns_limit_k_max 16
_diffrn_reflns_limit_k_min -16
_diffrn_reflns_limit_l_max 27
_diffrn_reflns_limit_l_min -22
_diffrn_reflns_number 30732
_diffrn_reflns_point_group_measured_fraction_full 0.997
_diffrn_reflns_point_group_measured_fraction_max 0.997
_diffrn_reflns_theta_full 25.056
_diffrn_reflns_theta_max 25.056
_diffrn_reflns_theta_min 1.170
_exptl_absorpt_coefficient_mu 20.076
_exptl_absorpt_correction_type multi-scan
_exptl_crystal_colour yellow
_exptl_crystal_density_diffrn 3.766
_exptl_crystal_description block
_exptl_crystal_F_000 10992.0
_exptl_crystal_size_max 0.160
_exptl_crystal_size_mid 0.130
_exptl_crystal_size_min 0.110
_exptl_transmission_factor_max 0.110
_exptl_transmission_factor_min 0.055
_refine_diff_density_max 2.170
_refine_diff_density_min -3.935
_refine_diff_density_rms 0.525
_refine_ls_extinction_method none
_refine_ls_goodness_of_fit_ref 1.030
_refine_ls_hydrogen_treatment constr
_refine_ls_matrix_type full
_refine_ls_number_parameters 784
_refine_ls_number_reflns 9634
_refine_ls_number_restraints 6
_refine_ls_restrained_S_all 1.030
_refine_ls_R_factor_all 0.0840
_refine_ls_R_factor_gt 0.0449
_refine_ls_shift/su_max 0.001
_refine_ls_shift/su_mean 0.000
_refine_ls_structure_factor_coef Fsqd
_refine_ls_weighting_details 'w=1/[\s^2^(Fo^2^)+(0.0678P)^2^+17.2579P] where P=(Fo^2^+2Fc^2^)/3'
_refine_ls_weighting_scheme calc
_refine_ls_wR_factor_gt 0.1114
_refine_ls_wR_factor_ref 0.1351
_reflns_Friedel_coverage 0.000
_reflns_number_gt 6445
_reflns_number_total 9662
_reflns_threshold_expression 'I > 2\s(I)'
_cod_data_source_file ic6b00009_si_002.cif
_cod_data_source_block 4
_cod_original_sg_symbol_H-M 'C 2/c'
_cod_database_code 4347327
_shelx_shelxl_version_number 2014/7
_shelx_space_group_comment
;
The symmetry employed for this shelxl refinement is uniquely defined
by the following loop, which should always be used as a source of
symmetry information in preference to the above space-group names.
They are only intended as comments.
;
_shelx_estimated_absorpt_t_min 0.125
_shelx_estimated_absorpt_t_max 0.193

loop_
_space_group_symop_operation_xyz
'x, y, z'
'-x, y, -z+1/2'
'x+1/2, y+1/2, z'
'-x+1/2, y+1/2, -z+1/2'
'-x, -y, -z'
'x, -y, z-1/2'
'-x+1/2, -y+1/2, -z'
'x+1/2, -y+1/2, z-1/2'

loop_
_atom_site_label
_atom_site_type_symbol
_atom_site_fract_x
_atom_site_fract_y
_atom_site_fract_z
_atom_site_U_iso_or_equiv
_atom_site_adp_type
_atom_site_occupancy
_atom_site_site_symmetry_order
_atom_site_calc_flag
_atom_site_refinement_flags_posn
_atom_site_refinement_flags_adp
W1 W 0.09897(2) 0.79478(5) 0.50100(3) 0.02498(17) Uani 1 1 d . .
Ag1 Ag 0.26219(3) 0.88089(12) 0.48213(5) 0.0386(4) Uani 1 1 d . .
O1 O 0.0516(3) 0.7344(8) 0.4787(5) 0.028(3) Uani 1 1 d . .
P1 P 0.04947(10) 0.7239(3) 0.33320(17) 0.0162(8) Uani 1 1 d . .
C1 C 0.4126(6) 0.853(3) 0.3678(10) 0.099(11) Uani 1 1 d . .
H1A H 0.4052 0.9053 0.3847 0.119 Uiso 1 1 calc R U
N1 N 0.3906(4) 0.7954(13) 0.3156(7) 0.047(4) Uani 1 1 d . .
O1W O 0.3333(7) 0.899(3) 0.8538(11) 0.220(17) Uani 1 1 d . .
W2 W 0.02340(2) 0.95084(6) 0.37318(3) 0.0353(2) Uani 1 1 d . .
Ag2 Ag 0.21288(5) 0.90253(16) 0.96307(7) 0.0709(6) Uani 1 1 d . .
O2 O 0.0385(3) 0.4814(9) 0.3145(6) 0.043(3) Uani 1 1 d . .
C2 C 0.4144(7) 0.7303(19) 0.3097(12) 0.073(7) Uani 1 1 d . .
H2A H 0.4065 0.6806 0.2780 0.088 Uiso 1 1 calc R U
N2 N 0.0802(5) 1.1212(17) 0.5465(9) 0.082(7) Uani 1 1 d . .
H2B H 0.0681 1.1616 0.5143 0.098 Uiso 1 1 calc R U
O2W O 0.1757(9) 0.253(2) 0.571(2) 0.26(2) Uani 1 1 d . .
W3 W 0.12272(2) 0.57909(6) 0.45744(3) 0.0364(2) Uani 1 1 d . .
Ag3 Ag 0.28767(5) 0.88006(17) 0.98150(7) 0.0750(6) Uani 1 1 d . .
O3 O 0.0739(3) 0.5362(9) 0.4394(5) 0.044(3) Uani 1 1 d . .
C3 C 0.0645(6) 1.0652(16) 0.5780(10) 0.057(6) Uani 1 1 d . .
H3A H 0.0388 1.0626 0.5671 0.068 Uiso 1 1 calc R U
N3 N 0.4494(5) 0.813(2) 0.3907(9) 0.108(11) Uani 1 1 d . .
H3B H 0.4696 0.8324 0.4258 0.129 Uiso 1 1 calc R U
O3W O 0.1291(13) 0.733(3) 0.927(2) 0.32(3) Uani 1 1 d . .
W4 W 0.14598(2) 0.79480(6) 0.41336(3) 0.0358(2) Uani 1 1 d . .
O4 O 0.0888(3) 0.7222(7) 0.4009(5) 0.023(2) Uani 1 1 d . .
C4 C 0.4488(7) 0.746(3) 0.3528(13) 0.106(13) Uani 1 1 d . .
H4A H 0.4702 0.7134 0.3561 0.127 Uiso 1 1 calc R U
N4 N 0.1268(4) 1.0418(10) 0.6254(6) 0.029(3) Uani 1 1 d . .
O4W O 0.4153(10) 0.065(3) 0.4336(15) 0.248(19) Uani 1 1 d . .
W5 W 0.07002(2) 0.95013(6) 0.28547(3) 0.0384(2) Uani 1 1 d . .
N5 N 0.2672(4) 0.8201(9) 0.3052(6) 0.025(3) Uani 1 1 d . .
O5 O 0.0302(3) 0.5055(9) 0.1948(6) 0.048(4) Uani 1 1 d . .
C5 C 0.2892(4) 0.8156(11) 0.2717(7) 0.024(3) Uani 1 1 d . .
O5W O 0.1513(4) 0.9285(12) 0.9620(8) 0.078(5) Uani 1 1 d . .
N6 N 0.2545(4) 0.8453(11) 0.3869(6) 0.033(3) Uani 1 1 d . .
W6 W -0.00253(2) 0.71680(6) 0.42014(3) 0.0369(2) Uani 1 1 d . .
O6 O 0.1223(3) 0.6674(8) 0.5219(5) 0.028(2) Uani 1 1 d . .
C6 C 0.1645(5) 1.0029(12) 0.6681(8) 0.032(4) Uani 1 1 d . .
N7 N 0.2672(3) 0.9110(11) 0.5758(5) 0.032(3) Uani 1 1 d . .
W7 W 0.07330(2) 0.50508(6) 0.28124(4) 0.0503(3) Uani 1 1 d . .
O7 O 0.0692(3) 0.9001(8) 0.4461(4) 0.032(3) Uani 1 1 d . .
C7 C 0.2718(5) 0.8193(12) 0.2038(7) 0.029(4) Uani 1 1 d . .
H7A H 0.2452 0.8234 0.1790 0.035 Uiso 1 1 calc R U
N8 N 0.2492(3) 0.9379(10) 0.6507(6) 0.026(3) Uani 1 1 d . .
W8 W 0.02074(2) 0.50404(6) 0.37598(4) 0.0480(2) Uani 1 1 d . .
O8 O 0.1133(3) 0.8353(9) 0.5796(5) 0.035(3) Uani 1 1 d . .
C8 C 0.0937(5) 1.0155(15) 0.6272(9) 0.047(5) Uani 1 1 d . .
H8A H 0.0919 0.9719 0.6567 0.057 Uiso 1 1 calc R U
W9 W 0.09673(2) 0.71853(7) 0.23732(3) 0.0446(2) Uani 1 1 d . .
O9 O 0.1102(3) 0.5355(9) 0.3716(5) 0.048(4) Uani 1 1 d . .
C9 C 0.1174(6) 1.1006(19) 0.5754(11) 0.076(8) Uani 1 1 d . .
H9A H 0.1344 1.1248 0.5619 0.091 Uiso 1 1 calc R U
O10 O 0.1903(3) 0.8431(13) 0.4360(6) 0.064(5) Uani 1 1 d . .
C10 C 0.3494(5) 0.8046(14) 0.2762(7) 0.035(4) Uani 1 1 d . .
O11 O 0.0560(3) 0.6714(8) 0.2813(5) 0.028(3) Uani 1 1 d . .
C11 C 0.3328(5) 0.8066(12) 0.2090(8) 0.031(4) Uani 1 1 d . .
H11A H 0.3478 0.8011 0.1883 0.038 Uiso 1 1 calc R U
O12 O 0.1407(3) 0.8351(8) 0.4882(5) 0.031(3) Uani 1 1 d . .
C12 C 0.3287(5) 0.8082(13) 0.3096(7) 0.033(4) Uani 1 1 d . .
H12A H 0.3407 0.8057 0.3556 0.040 Uiso 1 1 calc R U
O13 O 0.0935(4) 1.0430(11) 0.2721(6) 0.069(5) Uani 1 1 d . .
C13 C 0.2938(5) 0.8168(11) 0.1721(7) 0.029(4) Uani 1 1 d . .
O14 O 0.1528(4) 0.4893(10) 0.5068(7) 0.065(4) Uani 1 1 d . .
C14 C 0.2295(4) 0.7958(12) 0.2822(7) 0.026(4) Uani 1 1 d . .
H14A H 0.2122 0.7739 0.2398 0.031 Uiso 1 1 calc R U
O15 O 0.1030(3) 0.5815(9) 0.2521(6) 0.0423(19) Uani 1 1 d . U
C15 C 0.2222(4) 0.8098(12) 0.3326(8) 0.029(4) Uani 1 1 d . .
H15A H 0.1988 0.7973 0.3310 0.035 Uiso 1 1 calc R U
O16 O 0.0899(4) 0.3902(11) 0.2819(7) 0.086(6) Uani 1 1 d . .
C16 C 0.2807(5) 0.8485(14) 0.3694(8) 0.038(4) Uani 1 1 d . .
H16A H 0.3059 0.8680 0.3973 0.046 Uiso 1 1 calc R U
C17 C 0.2764(6) 0.8327(14) 1.1000(8) 0.041(5) Uani 1 1 d . .
O17 O 0.1287(3) 0.7430(13) 0.2087(6) 0.070(5) Uani 1 1 d . .
C18 C 0.2986(4) 0.9292(12) 0.6350(7) 0.028(4) Uani 1 1 d . .
H18A H 0.3236 0.9298 0.6418 0.033 Uiso 1 1 calc R U
O18 O 0.0208(3) 0.6698(8) 0.3471(5) 0.025(2) Uani 1 1 d . .
C19 C 0.2377(4) 0.9160(11) 0.5863(7) 0.026(4) Uani 1 1 d . .
H19A H 0.2123 0.9059 0.5541 0.032 Uiso 1 1 calc R U
O19 O 0.1595(3) 0.6675(9) 0.4540(5) 0.037(3) Uani 1 1 d . .
C20 C 0.2890(4) 0.9461(11) 0.6825(7) 0.025(4) Uani 1 1 d . .
H20A H 0.3054 0.9602 0.7269 0.031 Uiso 1 1 calc R U
O20 O 0.1320(3) 0.7370(9) 0.3302(5) 0.041(3) Uani 1 1 d . .
C21 C 0.2120(4) 0.9481(12) 0.7709(7) 0.024(4) Uani 1 1 d . .
O21 O 0.0787(3) 0.8454(9) 0.2413(5) 0.036(3) Uani 1 1 d . .
C22 C 0.2263(5) 0.9285(13) 0.8426(7) 0.033(4) Uani 1 1 d . .
O22 O -0.0514(3) 0.6986(10) 0.3439(5) 0.047(3) Uani 1 1 d . .
C23 C 0.1758(5) 0.9835(11) 0.7325(7) 0.028(4) Uani 1 1 d . .
H23A H 0.1594 0.9941 0.7500 0.033 Uiso 1 1 calc R U
O23 O 0.0210(3) 0.9655(9) 0.2114(5) 0.044(3) Uani 1 1 d . .
C24 C 0.1880(4) 0.9913(12) 0.6388(7) 0.029(4) Uani 1 1 d . .
H24A H 0.1794 1.0080 0.5947 0.035 Uiso 1 1 calc R U
O24 O 0.0532(3) 1.0157(9) 0.3405(5) 0.042(3) Uani 1 1 d . .
C25 C 0.2368(4) 0.9338(11) 0.7443(7) 0.027(4) Uani 1 1 d . .
H25A H 0.2616 0.9106 0.7712 0.032 Uiso 1 1 calc R U
O25 O 0.1134(3) 0.8993(9) 0.3655(5) 0.038(3) Uani 1 1 d . .
C26 C 0.2243(4) 0.9544(12) 0.6779(6) 0.024(4) Uani 1 1 d . .
O26 O -0.0171(3) 0.7371(13) 0.4778(6) 0.066(5) Uani 1 1 d . .
O27 O 0.0216(4) 0.3884(10) 0.4053(7) 0.074(5) Uani 1 1 d . .
O28 O 0.0051(3) 0.5812(10) 0.4295(5) 0.048(4) Uani 1 1 d . .
O29 O -0.0017(3) 0.8434(9) 0.3888(5) 0.036(3) Uani 1 1 d . .
O30 O 0.0152(4) 1.0448(10) 0.4138(6) 0.063(4) Uani 1 1 d . .
O31 O 0.0384(3) 0.8325(7) 0.3149(5) 0.022(2) Uani 1 1 d . .
O32 O 0.2612(3) 0.9072(10) 0.8768(5) 0.045(3) Uani 1 1 d . .
O33 O 0.2027(4) 0.9325(11) 0.8627(5) 0.050(4) Uani 1 1 d . .
O34 O 0.2415(4) 0.8486(11) 1.0674(5) 0.047(3) Uani 1 1 d . .
O35 O 0.2986(3) 0.8264(11) 1.0755(5) 0.053(4) Uani 1 1 d . .

loop_
_atom_site_aniso_label
_atom_site_aniso_U_11
_atom_site_aniso_U_22
_atom_site_aniso_U_33
_atom_site_aniso_U_23
_atom_site_aniso_U_13
_atom_site_aniso_U_12
W1 0.0128(3) 0.0375(4) 0.0203(3) -0.0019(3) 0.0046(2) 0.0036(3)
Ag1 0.0194(7) 0.0745(11) 0.0224(6) -0.0089(6) 0.0105(5) -0.0025(7)
O1 0.008(5) 0.047(7) 0.020(5) 0.006(5) 0.001(4) 0.006(5)
P1 0.0035(18) 0.025(2) 0.0177(17) -0.0042(16) 0.0028(14) -0.0010(16)
C1 0.026(13) 0.23(4) 0.047(13) -0.022(18) 0.021(11) -0.017(18)
N1 0.025(9) 0.080(13) 0.037(9) 0.007(8) 0.016(7) 0.007(9)
O1W 0.12(2) 0.37(5) 0.095(17) -0.02(2) -0.005(15) 0.09(3)
W2 0.0397(5) 0.0360(4) 0.0238(3) 0.0007(3) 0.0103(3) 0.0174(4)
Ag2 0.0567(11) 0.1267(17) 0.0299(8) 0.0150(9) 0.0215(7) 0.0036(11)
O2 0.016(6) 0.034(7) 0.046(7) 0.000(6) -0.009(5) 0.009(5)
C2 0.051(16) 0.09(2) 0.073(16) 0.021(14) 0.029(14) 0.032(15)
N2 0.037(11) 0.13(2) 0.082(13) 0.044(13) 0.033(10) 0.046(12)
O2W 0.12(3) 0.18(3) 0.46(6) 0.06(4) 0.13(3) -0.03(2)
W3 0.0105(3) 0.0384(4) 0.0354(4) -0.0082(3) -0.0085(3) 0.0101(3)
Ag3 0.0570(11) 0.1364(19) 0.0281(8) 0.0144(9) 0.0179(7) -0.0056(11)
O3 0.021(7) 0.046(8) 0.039(7) 0.011(6) -0.007(5) 0.005(6)
C3 0.027(11) 0.083(17) 0.064(13) 0.017(12) 0.024(10) 0.035(11)
N3 0.031(12) 0.25(4) 0.031(10) 0.040(15) 0.009(9) -0.014(15)
O3W 0.25(5) 0.36(6) 0.35(6) -0.18(4) 0.16(4) 0.03(4)
W4 0.0088(3) 0.0707(6) 0.0245(3) -0.0162(3) 0.0053(3) -0.0141(3)
O4 0.009(5) 0.030(6) 0.025(5) -0.004(5) 0.004(4) 0.002(5)
C4 0.029(15) 0.23(4) 0.053(15) 0.08(2) 0.019(13) 0.050(19)
N4 0.029(8) 0.041(9) 0.018(6) 0.002(6) 0.013(6) 0.011(7)
O4W 0.24(4) 0.28(4) 0.18(3) 0.04(3) 0.06(3) -0.14(3)
W5 0.0366(5) 0.0454(5) 0.0261(4) -0.0072(3) 0.0097(3) -0.0263(4)
N5 0.026(8) 0.030(8) 0.020(6) -0.005(6) 0.013(6) -0.001(6)
O5 0.028(7) 0.039(8) 0.047(7) -0.027(6) -0.005(6) 0.004(6)
C5 0.014(8) 0.026(9) 0.030(8) 0.003(7) 0.009(7) 0.004(7)
O5W 0.044(9) 0.104(13) 0.089(11) 0.045(10) 0.036(8) 0.030(9)
N6 0.020(8) 0.055(10) 0.023(7) 0.003(7) 0.010(6) 0.000(7)
W6 0.0092(3) 0.0729(6) 0.0259(3) 0.0176(3) 0.0064(3) 0.0057(3)
O6 0.018(6) 0.030(7) 0.029(6) -0.001(5) 0.008(5) 0.001(5)
C6 0.033(10) 0.030(10) 0.032(9) -0.002(7) 0.015(8) 0.006(8)
N7 0.012(7) 0.071(11) 0.012(6) -0.002(6) 0.006(5) -0.003(7)
W7 0.0215(4) 0.0481(5) 0.0475(5) -0.0274(4) -0.0100(3) 0.0164(4)
O7 0.024(6) 0.049(8) 0.014(5) -0.005(5) 0.003(4) 0.005(6)
C7 0.030(10) 0.032(10) 0.021(8) -0.007(7) 0.008(7) -0.005(8)
N8 0.011(7) 0.040(9) 0.026(7) -0.001(6) 0.009(5) 0.006(6)
W8 0.0214(4) 0.0376(5) 0.0500(5) 0.0218(4) -0.0103(3) -0.0049(4)
O8 0.034(7) 0.043(7) 0.034(6) -0.003(6) 0.021(5) 0.001(6)
C8 0.029(11) 0.068(15) 0.042(10) 0.011(10) 0.015(9) 0.013(10)
W9 0.0080(4) 0.0951(7) 0.0279(4) -0.0249(4) 0.0064(3) -0.0053(4)
O9 0.020(7) 0.054(8) 0.040(7) -0.021(6) -0.011(5) 0.017(6)
C9 0.046(14) 0.11(2) 0.086(17) 0.056(16) 0.043(13) 0.032(14)
O10 0.021(7) 0.140(14) 0.033(7) -0.014(8) 0.015(6) -0.022(8)
C10 0.019(9) 0.063(13) 0.016(7) 0.004(8) 0.003(7) 0.010(9)
O11 0.007(5) 0.048(7) 0.025(5) -0.015(5) 0.005(4) 0.001(5)
C11 0.038(11) 0.027(10) 0.035(9) -0.005(8) 0.023(8) -0.004(8)
O12 0.017(6) 0.046(7) 0.022(5) -0.007(5) 0.004(4) -0.012(5)
C12 0.028(10) 0.049(12) 0.016(7) 0.011(7) 0.005(7) 0.010(9)
O13 0.059(10) 0.087(11) 0.038(7) 0.000(7) 0.006(7) -0.061(9)
C13 0.040(11) 0.022(9) 0.020(8) -0.012(7) 0.011(7) -0.002(8)
O14 0.038(8) 0.050(9) 0.064(9) -0.011(7) -0.009(7) 0.022(7)
C14 0.012(8) 0.040(11) 0.019(7) 0.010(7) 0.003(6) -0.002(7)
O15 0.0423(19) 0.0423(19) 0.0423(19) -0.00002(10) 0.0205(9) 0.00001(10)
C15 0.014(9) 0.033(10) 0.041(9) 0.010(8) 0.014(7) -0.007(7)
O16 0.054(10) 0.067(11) 0.064(9) -0.044(8) -0.028(7) 0.050(8)
C16 0.020(9) 0.058(13) 0.031(9) -0.014(9) 0.009(7) -0.012(9)
C17 0.047(13) 0.048(12) 0.030(9) -0.004(9) 0.021(9) -0.002(10)
O17 0.013(7) 0.165(16) 0.031(7) -0.018(8) 0.009(5) -0.011(8)
C18 0.007(8) 0.043(11) 0.028(8) -0.005(7) 0.005(6) 0.000(7)
O18 0.013(6) 0.027(6) 0.028(5) 0.013(5) 0.003(4) 0.003(5)
C19 0.018(9) 0.032(10) 0.016(7) -0.002(7) -0.003(6) -0.004(7)
O19 0.008(6) 0.057(8) 0.036(6) -0.024(6) 0.004(5) 0.002(5)
C20 0.015(8) 0.033(10) 0.015(7) -0.010(7) -0.003(6) 0.003(7)
O20 0.010(6) 0.076(9) 0.035(6) -0.030(6) 0.010(5) -0.011(6)
C21 0.024(9) 0.038(10) 0.020(7) -0.010(7) 0.019(7) -0.005(8)
O21 0.016(6) 0.060(8) 0.029(6) -0.009(6) 0.008(5) -0.022(6)
C22 0.039(11) 0.042(11) 0.013(7) 0.002(7) 0.008(8) 0.002(9)
O22 0.020(7) 0.083(10) 0.029(6) 0.028(6) 0.005(5) 0.008(6)
C23 0.029(10) 0.029(10) 0.019(7) -0.014(7) 0.007(7) -0.009(8)
O23 0.044(8) 0.042(8) 0.030(6) -0.003(6) 0.005(6) -0.019(6)
C24 0.027(9) 0.039(10) 0.021(8) 0.002(7) 0.012(7) 0.006(8)
O24 0.049(8) 0.037(7) 0.019(5) -0.015(5) 0.001(5) -0.009(6)
C25 0.021(9) 0.020(9) 0.019(7) -0.009(6) -0.006(6) -0.009(7)
O25 0.029(7) 0.060(8) 0.022(5) -0.019(6) 0.010(5) -0.023(6)
C26 0.012(8) 0.046(10) 0.009(6) -0.005(7) 0.001(6) -0.004(7)
O26 0.022(7) 0.149(15) 0.022(6) 0.027(8) 0.008(5) 0.013(8)
O27 0.055(10) 0.052(10) 0.059(9) 0.034(7) -0.016(7) -0.024(8)
O28 0.017(6) 0.077(10) 0.039(7) 0.023(7) 0.004(5) -0.005(6)
O29 0.033(7) 0.053(8) 0.023(5) 0.002(5) 0.013(5) 0.027(6)
O30 0.077(11) 0.059(9) 0.031(7) -0.003(7) 0.010(7) 0.036(8)
O31 0.011(5) 0.022(6) 0.032(6) 0.003(5) 0.009(4) -0.002(5)
O32 0.037(8) 0.075(10) 0.018(6) 0.010(6) 0.011(5) 0.008(7)
O33 0.042(8) 0.085(11) 0.026(6) 0.004(6) 0.019(6) 0.005(7)
O34 0.037(8) 0.081(10) 0.021(6) 0.009(6) 0.011(6) -0.007(7)
O35 0.038(8) 0.103(12) 0.023(6) 0.007(7) 0.018(6) 0.008(8)

loop_
_atom_type_symbol
_atom_type_description
_atom_type_scat_dispersion_real
_atom_type_scat_dispersion_imag
_atom_type_scat_source
C C 0.0033 0.0016 'International Tables Vol C Tables 4.2.6.8 and 6.1.1.4'
H H 0.0000 0.0000 'International Tables Vol C Tables 4.2.6.8 and 6.1.1.4'
N N 0.0061 0.0033 'International Tables Vol C Tables 4.2.6.8 and 6.1.1.4'
O O 0.0106 0.0060 'International Tables Vol C Tables 4.2.6.8 and 6.1.1.4'
P P 0.1023 0.0942 'International Tables Vol C Tables 4.2.6.8 and 6.1.1.4'
Ag Ag -0.8971 1.1015 'International Tables Vol C Tables 4.2.6.8 and 6.1.1.4'
W W -0.8490 6.8722 'International Tables Vol C Tables 4.2.6.8 and 6.1.1.4'

loop_
_geom_angle_atom_site_label_1
_geom_angle_atom_site_label_2
_geom_angle_atom_site_label_3
_geom_angle
_geom_angle_site_symmetry_1
_geom_angle_site_symmetry_3
O8 W1 O1 101.8(5) . .
O8 W1 O7 104.2(5) . .
O1 W1 O7 85.9(5) . .
O8 W1 O12 101.9(5) . .
O1 W1 O12 156.3(4) . .
O7 W1 O12 89.3(5) . .
O8 W1 O6 98.8(5) . .
O1 W1 O6 88.5(4) . .
O7 W1 O6 157.0(4) . .
O12 W1 O6 86.9(5) . .
O8 W1 O4 170.2(4) . .
O1 W1 O4 82.9(4) . .
O7 W1 O4 84.7(4) . .
O12 W1 O4 73.5(4) . .
O6 W1 O4 72.5(4) . .
N7 Ag1 N6 176.7(5) . .
N7 Ag1 O10 89.7(4) . .
N6 Ag1 O10 87.3(4) . .
W1 O1 W6 151.3(6) . .
O18 P1 O11 111.9(6) . .
O18 P1 O31 112.2(6) . .
O11 P1 O31 111.6(6) . .
O18 P1 O4 105.6(6) . .
O11 P1 O4 107.7(5) . .
O31 P1 O4 107.4(6) . .
N1 C1 N3 103(2) . .
C1 N1 C2 106.6(19) . .
C1 N1 C10 124.3(18) . .
C2 N1 C10 129.1(19) . .
O30 W2 O29 102.3(6) . .
O30 W2 O24 101.1(6) . .
O29 W2 O24 156.6(5) . .
O30 W2 O23 98.9(5) . 2
O29 W2 O23 87.8(5) . 2
O24 W2 O23 89.6(5) . 2
O30 W2 O7 98.1(5) . .
O29 W2 O7 85.5(5) . .
O24 W2 O7 90.3(5) . .
O23 W2 O7 162.7(5) 2 .
O30 W2 O31 174.2(6) . .
O29 W2 O31 83.5(4) . .
O24 W2 O31 73.2(4) . .
O23 W2 O31 81.5(4) 2 .
O7 W2 O31 81.9(4) . .
O33 Ag2 O34 160.1(5) . .
O33 Ag2 O5W 106.8(5) . .
O34 Ag2 O5W 92.4(5) . .
O33 Ag2 Ag3 79.6(3) . .
O34 Ag2 Ag3 81.5(3) . .
O5W Ag2 Ag3 172.6(4) . .
W8 O2 W7 151.9(7) . .
C4 C2 N1 111(3) . .
C9 N2 C3 107.3(17) . .
O14 W3 O3 104.1(6) . .
O14 W3 O9 102.7(6) . .
O3 W3 O9 87.2(5) . .
O14 W3 O6 101.4(6) . .
O3 W3 O6 88.2(5) . .
O9 W3 O6 155.9(5) . .
O14 W3 O19 99.9(6) . .
O3 W3 O19 156.0(5) . .
O9 W3 O19 88.4(5) . .
O6 W3 O19 86.2(4) . .
O14 W3 O4 170.5(5) . .
O3 W3 O4 83.1(4) . .
O9 W3 O4 83.6(4) . .
O6 W3 O4 72.3(4) . .
O19 W3 O4 72.9(4) . .
O35 Ag3 O32 162.5(5) . .
O35 Ag3 Ag2 82.5(3) . .
O32 Ag3 Ag2 84.6(3) . .
W3 O3 W8 150.3(7) . .
C8 C3 N2 107.0(17) . .
C4 N3 C1 111(2) . .
O10 W4 O25 101.9(7) . .
O10 W4 O20 102.8(5) . .
O25 W4 O20 86.5(5) . .
O10 W4 O19 101.2(6) . .
O25 W4 O19 156.9(4) . .
O20 W4 O19 89.8(5) . .
O10 W4 O12 99.3(5) . .
O25 W4 O12 88.1(5) . .
O20 W4 O12 157.9(4) . .
O19 W4 O12 86.9(5) . .
O10 W4 O4 170.5(5) . .
O25 W4 O4 84.0(4) . .
O20 W4 O4 84.9(4) . .
O19 W4 O4 73.1(4) . .
O12 W4 O4 73.2(4) . .
P1 O4 W1 125.2(5) . .
P1 O4 W3 125.5(6) . .
W1 O4 W3 91.3(3) . .
P1 O4 W4 123.0(5) . .
W1 O4 W4 90.5(3) . .
W3 O4 W4 91.0(3) . .
N3 C4 C2 109(3) . .
C9 N4 C8 108.5(15) . .
C9 N4 C6 126.2(15) . .
C8 N4 C6 125.2(14) . .
O13 W5 O21 101.7(6) . .
O13 W5 O23 100.0(6) . .
O21 W5 O23 88.5(5) . .
O13 W5 O24 100.1(7) . .
O21 W5 O24 157.9(5) . .
O23 W5 O24 90.5(5) . .
O13 W5 O25 97.1(6) . .
O21 W5 O25 86.2(5) . .
O23 W5 O25 162.8(5) . .
O24 W5 O25 88.3(5) . .
O13 W5 O31 173.1(6) . .
O21 W5 O31 84.6(4) . .
O23 W5 O31 82.6(4) . .
O24 W5 O31 73.4(4) . .
O25 W5 O31 80.5(4) . .
C16 N5 C14 105.7(12) . .
C16 N5 C5 125.4(13) . .
C14 N5 C5 128.9(12) . .
W8 O5 W7 162.3(8) 2 .
C7 C5 C12 121.0(14) . .
C7 C5 N5 120.9(14) . .
C12 C5 N5 118.1(13) . .
C16 N6 C15 105.4(13) . .
C16 N6 Ag1 125.8(11) . .
C15 N6 Ag1 128.8(10) . .
O26 W6 O28 99.7(7) . .
O26 W6 O29 103.2(6) . .
O28 W6 O29 157.1(5) . .
O26 W6 O22 99.2(5) . .
O28 W6 O22 90.8(5) . .
O29 W6 O22 87.9(5) . .
O26 W6 O1 96.9(5) . .
O28 W6 O1 88.7(5) . .
O29 W6 O1 86.2(5) . .
O22 W6 O1 163.8(5) . .
O26 W6 O18 172.9(6) . .
O28 W6 O18 73.6(4) . .
O29 W6 O18 83.5(4) . .
O22 W6 O18 83.4(4) . .
O1 W6 O18 80.9(4) . .
W1 O6 W3 123.9(5) . .
C23 C6 C24 124.1(16) . .
C23 C6 N4 120.4(14) . .
C24 C6 N4 115.4(14) . .
C19 N7 C18 106.1(12) . .
C19 N7 Ag1 123.5(10) . .
C18 N7 Ag1 130.4(10) . .
O16 W7 O5 99.4(5) . .
O16 W7 O2 101.4(8) . .
O5 W7 O2 87.7(5) . .
O16 W7 O9 95.7(5) . .
O5 W7 O9 164.5(5) . .
O2 W7 O9 85.5(5) . .
O16 W7 O15 101.4(8) . .
O5 W7 O15 91.5(5) . .
O2 W7 O15 157.1(5) . .
O9 W7 O15 89.3(6) . .
O16 W7 O11 174.3(7) . .
O5 W7 O11 83.2(4) . .
O2 W7 O11 83.8(4) . .
O9 W7 O11 82.2(4) . .
O15 W7 O11 73.3(4) . .
W1 O7 W2 151.6(6) . .
C5 C7 C13 120.1(15) . .
C19 N8 C20 106.7(12) . .
C19 N8 C26 125.4(12) . .
C20 N8 C26 127.8(12) . .
O27 W8 O5 99.2(5) . 2
O27 W8 O2 101.8(7) . .
O5 W8 O2 89.3(5) 2 .
O27 W8 O28 101.4(7) . .
O5 W8 O28 90.2(5) 2 .
O2 W8 O28 156.6(5) . .
O27 W8 O3 95.9(5) . .
O5 W8 O3 164.8(5) 2 .
O2 W8 O3 86.3(5) . .
O28 W8 O3 88.2(5) . .
O27 W8 O18 173.7(6) . .
O5 W8 O18 83.9(4) 2 .
O2 W8 O18 83.7(4) . .
O28 W8 O18 72.9(4) . .
O3 W8 O18 81.2(4) . .
C3 C8 N4 106.8(18) . .
O17 W9 O22 100.0(5) . 2
O17 W9 O15 101.6(7) . .
O22 W9 O15 91.0(6) 2 .
O17 W9 O21 102.2(7) . .
O22 W9 O21 88.7(5) 2 .
O15 W9 O21 156.0(5) . .
O17 W9 O20 97.2(5) . .
O22 W9 O20 162.6(5) 2 .
O15 W9 O20 88.1(5) . .
O21 W9 O20 85.2(5) . .
O17 W9 O11 174.7(6) . .
O22 W9 O11 82.2(4) 2 .
O15 W9 O11 73.5(4) . .
O21 W9 O11 82.6(4) . .
O20 W9 O11 80.8(4) . .
W3 O9 W7 151.5(7) . .
N4 C9 N2 110.3(19) . .
W4 O10 Ag1 168.0(9) . .
C11 C10 C12 123.1(15) . .
C11 C10 N1 119.8(15) . .
C12 C10 N1 117.1(13) . .
P1 O11 W7 127.6(6) . .
P1 O11 W9 128.4(6) . .
W7 O11 W9 89.9(3) . .
C10 C11 C13 119.3(15) . .
W1 O12 W4 122.8(5) . .
C10 C12 C5 117.1(14) . .
C11 C13 C7 119.4(14) . .
C11 C13 C17 119.0(15) . 1_554
C7 C13 C17 121.4(16) . 1_554
C15 C14 N5 106.6(13) . .
W9 O15 W7 123.0(6) . .
C14 C15 N6 110.0(14) . .
N6 C16 N5 112.2(14) . .
O34 C17 O35 124.4(16) . .
O34 C17 C13 119.0(16) . 1_556
O35 C17 C13 116.6(17) . 1_556
C20 C18 N7 111.3(13) . .
P1 O18 W8 128.9(6) . .
P1 O18 W6 127.9(6) . .
W8 O18 W6 90.1(3) . .
N7 C19 N8 110.9(13) . .
W4 O19 W3 123.0(5) . .
C18 C20 N8 104.9(12) . .
W4 O20 W9 151.7(7) . .
C23 C21 C25 120.6(14) . .
C23 C21 C22 120.1(13) . .
C25 C21 C22 119.3(14) . .
W5 O21 W9 153.3(6) . .
O33 C22 O32 126.0(14) . .
O33 C22 C21 117.3(15) . .
O32 C22 C21 116.7(14) . .
W9 O22 W6 162.9(8) 2 .
C6 C23 C21 117.9(15) . .
W5 O23 W2 163.3(8) . 2
C26 C24 C6 117.3(14) . .
W2 O24 W5 122.1(6) . .
C26 C25 C21 120.1(14) . .
W4 O25 W5 150.4(6) . .
C24 C26 C25 119.8(14) . .
C24 C26 N8 120.1(12) . .
C25 C26 N8 120.1(14) . .
W6 O28 W8 123.1(6) . .
W6 O29 W2 152.6(6) . .
P1 O31 W5 127.9(5) . .
P1 O31 W2 128.1(5) . .
W5 O31 W2 91.2(4) . .
C22 O32 Ag3 122.4(10) . .
C22 O33 Ag2 127.2(11) . .
C17 O34 Ag2 123.2(11) . .
C17 O35 Ag3 126.3(12) . .

loop_
_geom_bond_atom_site_label_1
_geom_bond_atom_site_label_2
_geom_bond_distance
_geom_bond_site_symmetry_2
W1 O8 1.707(10) .
W1 O1 1.883(10) .
W1 O7 1.896(11) .
W1 O12 1.905(10) .
W1 O6 1.911(10) .
W1 O4 2.359(9) .
Ag1 N7 2.114(11) .
Ag1 N6 2.121(12) .
Ag1 O10 2.576(11) .
O1 W6 1.925(9) .
P1 O18 1.516(11) .
P1 O11 1.520(10) .
P1 O31 1.539(11) .
P1 O4 1.588(10) .
C1 N1 1.34(3) .
C1 N3 1.40(3) .
N1 C2 1.35(3) .
N1 C10 1.44(2) .
W2 O30 1.706(12) .
W2 O29 1.901(13) .
W2 O24 1.902(12) .
W2 O23 1.904(11) 2
W2 O7 1.913(10) .
W2 O31 2.352(10) .
Ag2 O33 2.187(11) .
Ag2 O34 2.228(11) .
Ag2 O5W 2.466(14) .
Ag2 Ag3 2.812(3) .
O2 W8 1.891(13) .
O2 W7 1.910(13) .
C2 C4 1.26(3) .
N2 C9 1.33(2) .
N2 C3 1.39(3) .
W3 O14 1.702(12) .
W3 O3 1.871(12) .
W3 O9 1.889(11) .
W3 O6 1.917(10) .
W3 O19 1.925(12) .
W3 O4 2.365(10) .
Ag3 O35 2.124(11) .
Ag3 O32 2.148(10) .
O3 W8 1.952(11) .
C3 C8 1.35(2) .
N3 C4 1.25(4) .
W4 O10 1.709(12) .
W4 O25 1.878(12) .
W4 O20 1.890(10) .
W4 O19 1.916(13) .
W4 O12 1.916(10) .
W4 O4 2.366(10) .
N4 C9 1.30(2) .
N4 C8 1.39(2) .
N4 C6 1.44(2) .
W5 O13 1.685(12) .
W5 O21 1.877(12) .
W5 O23 1.881(11) .
W5 O24 1.918(11) .
W5 O25 1.944(11) .
W5 O31 2.330(10) .
N5 C16 1.363(18) .
N5 C14 1.368(18) .
N5 C5 1.425(18) .
O5 W8 1.887(11) 2
O5 W7 1.899(11) .
C5 C7 1.373(19) .
C5 C12 1.38(2) .
N6 C16 1.29(2) .
N6 C15 1.376(19) .
W6 O26 1.710(12) .
W6 O28 1.862(14) .
W6 O29 1.872(12) .
W6 O22 1.904(11) .
W6 O18 2.372(10) .
C6 C23 1.35(2) .
C6 C24 1.41(2) .
N7 C19 1.309(19) .
N7 C18 1.354(18) .
W7 O16 1.692(12) .
W7 O9 1.924(10) .
W7 O15 1.925(12) .
W7 O11 2.363(11) .
C7 C13 1.39(2) .
N8 C19 1.357(18) .
N8 C20 1.391(18) .
N8 C26 1.425(18) .
W8 O27 1.704(12) .
W8 O5 1.887(11) 2
W8 O28 1.938(14) .
W8 O18 2.349(10) .
W9 O17 1.727(12) .
W9 O22 1.886(10) 2
W9 O15 1.888(12) .
W9 O21 1.887(13) .
W9 O20 1.926(10) .
W9 O11 2.380(10) .
C10 C11 1.36(2) .
C10 C12 1.38(2) .
C11 C13 1.37(2) .
C13 C17 1.48(2) 1_554
C14 C15 1.34(2) .
C17 O34 1.24(2) .
C17 O35 1.26(2) .
C17 C13 1.48(2) 1_556
C18 C20 1.34(2) .
C21 C23 1.36(2) .
C21 C25 1.41(2) .
C21 C22 1.488(19) .
C22 O33 1.23(2) .
C22 O32 1.256(19) .
O22 W9 1.886(10) 2
O23 W2 1.904(11) 2
C24 C26 1.37(2) .
C25 C26 1.391(19) .
